data_7123438
loop_
_publ_author_name
'Mukherjee, Partha Sarathi'
'Modak, Ritwik'
'Howlader, Prodip'
'Mondal, Bijnaneswar'

_publ_section_title
;
 Self-assembly of a &#x201C;Cationic-Cage&#x201D; via formation of
 Ag-carbene bonds followed by imine condensation
;
_journal_name_full 'Chemical Communications'
_journal_paper_doi 10.1039/C9CC02341K
_journal_year 2019
_chemical_formula_moiety 'C78 H59 Ag3 N12 O6, 3(F6 P)'
_chemical_formula_sum 'C78 H59 Ag3 F18 N12 O6 P3'
_chemical_formula_weight 2018.89
_chemical_name_systematic OC-Ag
_chemical_properties_physical Air-sensitive,Light-sensitive
_space_group_crystal_system monoclinic
_space_group_IT_number 14
_space_group_name_Hall '-P 2ybc'
_space_group_name_H-M_alt 'P 1 21/c 1'
_symmetry_space_group_name_Hall '-P 2ybc'
_symmetry_space_group_name_H-M 'P 1 21/c 1'
_atom_sites_solution_hydrogens geom
_audit_creation_date 2018-11-06
_audit_creation_method
;
Olex2 1.2
(compiled 2017.08.10 svn.r3458 for OlexSys, GUI svn.r5381)
;
_audit_update_record
;
2019-03-05 deposited with the CCDC.    2019-05-14 downloaded from the CCDC.
;
_cell_angle_alpha 90
_cell_angle_beta 90.633(2)
_cell_angle_gamma 90
_cell_formula_units_Z 4
_cell_length_a 20.5748(18)
_cell_length_b 21.1941(18)
_cell_length_c 19.7887(17)
_cell_measurement_reflns_used 9640
_cell_measurement_temperature 296(2)
_cell_measurement_theta_max 25.15
_cell_measurement_theta_min 2.87
_cell_volume 8628.6(13)
_computing_cell_refinement 'SAINT V8.38A (?, 2016)'
_computing_data_reduction 'SAINT V8.38A (?, 2016)'
_computing_molecular_graphics 'Olex2 (Dolomanov et al., 2009)'
_computing_publication_material 'Olex2 (Dolomanov et al., 2009)'
_computing_structure_refinement 'ShelXL (Sheldrick, 2015)'
_diffrn_ambient_temperature 296.15
_diffrn_measured_fraction_theta_full 0.998
_diffrn_measured_fraction_theta_max 0.998
_diffrn_measurement_device_type 'Bruker APEX-II CCD'
_diffrn_measurement_method '\f and \w scans'
_diffrn_radiation_type MoK\a
_diffrn_radiation_wavelength 0.71073
_diffrn_reflns_av_R_equivalents 0.1319
_diffrn_reflns_av_unetI/netI 0.0613
_diffrn_reflns_Laue_measured_fraction_full 0.998
_diffrn_reflns_Laue_measured_fraction_max 0.998
_diffrn_reflns_limit_h_max 24
_diffrn_reflns_limit_h_min -24
_diffrn_reflns_limit_k_max 25
_diffrn_reflns_limit_k_min -25
_diffrn_reflns_limit_l_max 23
_diffrn_reflns_limit_l_min -23
_diffrn_reflns_number 222247
_diffrn_reflns_point_group_measured_fraction_full 0.998
_diffrn_reflns_point_group_measured_fraction_max 0.998
_diffrn_reflns_theta_full 25.000
_diffrn_reflns_theta_max 25.000
_diffrn_reflns_theta_min 2.817
_diffrn_standards_number 0
_exptl_absorpt_coefficient_mu 0.825
_exptl_absorpt_correction_T_max 0.7456
_exptl_absorpt_correction_T_min 0.5808
_exptl_absorpt_correction_type multi-scan
_exptl_absorpt_process_details
;
SADABS-2016/2 (Bruker,2016/2) was used for absorption correction.
wR2(int) was 0.1079 before and 0.0828 after correction.
The Ratio of minimum to maximum transmission is 0.7790.
The \l/2 correction factor is Not present.
;
_exptl_crystal_colour colourless
_exptl_crystal_colour_primary colourless
_exptl_crystal_density_diffrn 1.554
_exptl_crystal_description block
_exptl_crystal_F_000 4028
_exptl_crystal_size_max 0.5
_exptl_crystal_size_mid 0.4
_exptl_crystal_size_min 0.3
_refine_diff_density_max 1.947
_refine_diff_density_min -1.138
_refine_diff_density_rms 0.150
_refine_ls_extinction_method none
_refine_ls_goodness_of_fit_ref 1.068
_refine_ls_hydrogen_treatment constr
_refine_ls_matrix_type full
_refine_ls_number_parameters 1155
_refine_ls_number_reflns 15165
_refine_ls_number_restraints 1095
_refine_ls_restrained_S_all 1.068
_refine_ls_R_factor_all 0.1259
_refine_ls_R_factor_gt 0.0765
_refine_ls_shift/su_max 0.001
_refine_ls_shift/su_mean 0.000
_refine_ls_structure_factor_coef Fsqd
_refine_ls_weighting_details 'w=1/[\s^2^(Fo^2^)+(0.0821P)^2^+67.9323P] where P=(Fo^2^+2Fc^2^)/3'
_refine_ls_weighting_scheme calc
_refine_ls_wR_factor_gt 0.1780
_refine_ls_wR_factor_ref 0.1988
_reflns_Friedel_coverage 0.000
_reflns_number_gt 10041
_reflns_number_total 15165
_reflns_threshold_expression 'I > 2\s(I)'
_cod_data_source_file c9cc02341k2.cif
_cod_data_source_block OC-Ag
_cod_database_code 7123438
_shelx_shelxl_version_number 2014/7
_shelx_space_group_comment
;
The symmetry employed for this shelxl refinement is uniquely defined
by the following loop, which should always be used as a source of
symmetry information in preference to the above space-group names.
They are only intended as comments.
;
_shelx_estimated_absorpt_t_max 0.790
_shelx_estimated_absorpt_t_min 0.683
_olex2_refinement_description
;
1. Fixed Uiso
 At 1.2 times of:
  All C(H) groups, All C(H,H) groups
2. Rigid body (RIGU) restrains
 All non-hydrogen atoms
 with sigma for 1-2 distances of 0.001 and sigma for 1-3 distances of 0.001
3. Others
 Sof(F03E)=Sof(F03C)=Sof(F0)=Sof(F1)=Sof(F02{)=Sof(F2)=Sof(P0)=1-FVAR(1)
 Sof(P008)=Sof(F02Z)=Sof(F03B)=Sof(F03D)=Sof(F032)=Sof(F034)=Sof(F039)=FVAR(1)
 Sof(O3A)=1-FVAR(2)
 Sof(O3)=FVAR(2)
4.a Secondary CH2 refined with riding coordinates:
 C02K(H02E,H02K), C022(H02M,H02R), C023(H02S,H02W), C025(H02X,H02Z), C027(H02,
 H), C029(H0AA,HA)
4.b Aromatic/amide H refined with riding coordinates:
 C00U(H00U), C00W(H00W), C01E(H01E), C01F(H01F), C01H(H01H), C01I(H01I),
 C01K(H01K), C01L(H01L), C01N(H01N), C01Q(H01Q), C01T(H01T), C01V(H01V),
 C01W(H01W), C01X(H01X), C01Y(H01Y), C01Z(H01Z), C02A(H02A), C02B(H02B),
 C02C(H02C), C02D(H02D), C02F(H02F), C02G(H02G), C02H(H02H), C02I(H02I),
 C02J(H02J), C02L(H02L), C02N(H02N), C02O(H02O), C02P(H02P), C02Q(H02Q),
 C02T(H02T), C02U(H02U), C02V(H02V), C02Y(H02Y), C03C(H03C), C013(H013),
 C017(H017), C019(H019), C020(H020), C021(H021), C024(H024), C026(H026),
 C030(H030), C031(H031), C033(H033), C036(H036), C037(H037)
;
_olex2_submission_special_instructions 'No special instructions were received'

loop_
_space_group_symop_operation_xyz
'x, y, z'
'-x, y+1/2, -z+1/2'
'-x, -y, -z'
'x, -y-1/2, z-1/2'

loop_
_atom_site_label
_atom_site_type_symbol
_atom_site_fract_x
_atom_site_fract_y
_atom_site_fract_z
_atom_site_U_iso_or_equiv
_atom_site_adp_type
_atom_site_occupancy
_atom_site_site_symmetry_order
_atom_site_calc_flag
_atom_site_refinement_flags_posn
_atom_site_refinement_flags_adp
_atom_site_refinement_flags_occupancy
_atom_site_disorder_assembly
_atom_site_disorder_group
Ag01 Ag 0.46492(3) 0.59472(3) 0.75284(3) 0.02921(17) Uani 1 1 d . U . . .
Ag02 Ag 0.27814(3) 0.38831(3) 0.70350(3) 0.03126(17) Uani 1 1 d . U . . .
Ag03 Ag 0.19465(3) 0.65591(3) 0.67025(3) 0.03311(18) Uani 1 1 d . U . . .
P004 P 0.43594(12) 0.32154(10) 0.48445(12) 0.0401(5) Uani 1 1 d . U . . .
P005 P 0.30119(15) 0.97699(12) 0.55576(15) 0.0570(6) Uani 1 1 d . U . . .
F006 F 0.4055(3) 0.3366(2) 0.5560(2) 0.0484(10) Uani 1 1 d . U . . .
F007 F 0.4323(3) 0.3941(2) 0.4655(2) 0.0460(10) Uani 1 1 d . U . . .
F009 F 0.5069(3) 0.3325(2) 0.5172(3) 0.0508(10) Uani 1 1 d . U . . .
F00A F 0.3657(3) 0.3105(2) 0.4529(3) 0.0496(10) Uani 1 1 d . U . . .
F00B F 0.4672(3) 0.3061(3) 0.4136(3) 0.0580(11) Uani 1 1 d . U . . .
F00C F 0.4407(3) 0.2488(2) 0.5039(3) 0.0586(11) Uani 1 1 d . U . . .
F00D F 0.3365(3) 0.9284(3) 0.6062(3) 0.0639(12) Uani 1 1 d . U . . .
F00E F 0.3679(3) 0.9882(3) 0.5179(3) 0.0632(12) Uani 1 1 d . U . . .
F00R F 0.2355(3) 0.9660(3) 0.5951(3) 0.0722(12) Uani 1 1 d . U . . .
F00V F 0.2854(3) 0.9202(3) 0.5056(3) 0.0730(12) Uani 1 1 d . U . . .
F00Y F 0.2659(3) 1.0243(3) 0.5051(3) 0.0760(13) Uani 1 1 d . U . . .
F012 F 0.3198(3) 1.0330(3) 0.6055(3) 0.0768(13) Uani 1 1 d . U . . .
O00H O 0.5083(3) 0.9902(3) 0.6346(3) 0.0501(16) Uani 1 1 d . U . . .
O00J O 0.3145(3) 0.8712(3) 0.9266(3) 0.0477(15) Uani 1 1 d . U . . .
O01M O 0.0943(4) 0.1198(4) 0.6914(5) 0.082(2) Uani 1 1 d . U . . .
O01U O 0.8866(4) 0.6126(5) 0.6194(4) 0.088(2) Uani 1 1 d . U . . .
P008 P 0.1235(3) 0.7861(3) 0.4465(3) 0.0649(14) Uani 0.530(5) 1 d . U P A 1
N00F N 0.3608(3) 0.6505(3) 0.8478(3) 0.0263(10) Uani 1 1 d . U . . .
N00G N 0.4733(3) 0.5129(3) 0.6241(3) 0.0274(10) Uani 1 1 d . U . . .
N00I N 0.3150(3) 0.6768(3) 0.5814(3) 0.0309(11) Uani 1 1 d . U . . .
N00K N 0.3221(3) 0.4245(3) 0.8458(3) 0.0278(11) Uani 1 1 d . U . . .
N00L N 0.2641(3) 0.7630(3) 0.5931(3) 0.0341(12) Uani 1 1 d . U . . .
N00M N 0.2487(3) 0.4583(3) 0.5688(3) 0.0343(12) Uani 1 1 d . U . . .
N00N N 0.1492(3) 0.5704(3) 0.7869(3) 0.0314(11) Uani 1 1 d . U . . .
N00O N 0.4420(3) 0.7124(3) 0.8434(3) 0.0333(12) Uani 1 1 d . U . . .
N00P N 0.3401(3) 0.3269(3) 0.8333(3) 0.0308(12) Uani 1 1 d . U . . .
N00Q N 0.5628(3) 0.5061(3) 0.6798(3) 0.0325(12) Uani 1 1 d . U . . .
N00S N 0.1835(4) 0.3820(3) 0.5824(4) 0.0405(14) Uani 1 1 d . U . . .
C00U C 0.2550(4) 0.6093(3) 0.8179(4) 0.0271(14) Uani 1 1 d . U . . .
H00U H 0.2405 0.6504 0.8115 0.033 Uiso 1 1 calc R . . . .
C00W C 0.3622(4) 0.4852(4) 0.5946(4) 0.0294(14) Uani 1 1 d . U . . .
H00W H 0.3729 0.4426 0.5971 0.035 Uiso 1 1 calc R . . . .
N00X N 0.0681(3) 0.6056(3) 0.7317(4) 0.0419(14) Uani 1 1 d . U . . .
C00T C 0.3179(4) 0.5979(3) 0.8371(4) 0.0242(12) Uani 1 1 d . U . . .
C00Z C 0.2133(4) 0.5592(3) 0.8081(4) 0.0278(13) Uani 1 1 d . U . . .
C01A C 0.2997(4) 0.4880(3) 0.8362(4) 0.0260(12) Uani 1 1 d . U . . .
C01B C 0.4975(4) 0.7926(4) 0.7746(4) 0.0330(14) Uani 1 1 d . U . . .
C01C C 0.3002(4) 0.5035(4) 0.5798(4) 0.0319(13) Uani 1 1 d . U . . .
C01D C 0.4092(4) 0.5311(3) 0.6059(4) 0.0273(12) Uani 1 1 d . U . . .
C01E C 0.5276(4) 0.8511(4) 0.7865(4) 0.0357(16) Uani 1 1 d . U . . .
H01E H 0.5499 0.8582 0.8269 0.043 Uiso 1 1 calc R . . . .
C01F C 0.2353(4) 0.4976(4) 0.8165(4) 0.0291(15) Uani 1 1 d . U . . .
H01F H 0.2076 0.4635 0.8091 0.035 Uiso 1 1 calc R . . . .
C01G C 0.2373(4) 0.4088(4) 0.6103(4) 0.0354(15) Uani 1 1 d . U . . .
C01H C 0.3075(5) 0.1996(4) 0.7094(5) 0.0439(18) Uani 1 1 d . U . . .
H01H H 0.3497 0.1982 0.6930 0.053 Uiso 1 1 calc R . . . .
C01I C 0.3445(4) 0.7031(3) 0.8865(4) 0.0302(15) Uani 1 1 d . U . . .
H01I H 0.3059 0.7101 0.9093 0.036 Uiso 1 1 calc R . . . .
C01J C 0.4926(4) 0.8881(4) 0.6773(4) 0.0358(15) Uani 1 1 d . U . . .
C01K C 0.3525(4) 0.4037(4) 0.9059(4) 0.0367(18) Uani 1 1 d . U . . .
H01K H 0.3625 0.4273 0.9442 0.044 Uiso 1 1 calc R . . . .
C01L C 0.2830(4) 0.5665(4) 0.5744(4) 0.0309(14) Uani 1 1 d . U . . .
H01L H 0.2405 0.5786 0.5644 0.037 Uiso 1 1 calc R . . . .
C01N C 0.0934(4) 0.5442(4) 0.8171(5) 0.0400(17) Uani 1 1 d . U . . .
H01N H 0.0919 0.5167 0.8537 0.048 Uiso 1 1 calc R . . . .
C01O C 0.6779(4) 0.5263(4) 0.7114(4) 0.0362(14) Uani 1 1 d . U . . .
C01P C 0.1332(4) 0.6084(3) 0.7336(4) 0.0325(14) Uani 1 1 d . U . . .
C01Q C 0.5240(4) 0.8971(4) 0.7393(4) 0.0373(16) Uani 1 1 d . U . . .
H01Q H 0.5430 0.9360 0.7485 0.045 Uiso 1 1 calc R . . . .
C01R C 0.2293(4) 0.8225(4) 0.6933(4) 0.0357(14) Uani 1 1 d . U . . .
C01S C 0.1519(5) 0.2714(4) 0.5621(4) 0.0429(17) Uani 1 1 d . U . . .
C01T C 0.5128(4) 0.4701(3) 0.5903(4) 0.0305(14) Uani 1 1 d . U . . .
H01T H 0.5025 0.4484 0.5508 0.037 Uiso 1 1 calc R . . . .
C01V C 0.3024(5) 0.8411(4) 0.7866(4) 0.0378(15) Uani 1 1 d . U . . .
H01V H 0.3446 0.8448 0.8036 0.045 Uiso 1 1 calc R . . . .
C01W C 0.3523(4) 0.7225(4) 0.5503(4) 0.0340(15) Uani 1 1 d . U . . .
H01W H 0.3917 0.7168 0.5285 0.041 Uiso 1 1 calc R . . . .
C01X C 0.3639(4) 0.3423(4) 0.8957(4) 0.0370(17) Uani 1 1 d . U . . .
H01X H 0.3844 0.3149 0.9258 0.044 Uiso 1 1 calc R . . . .
C01Y C 0.5679(4) 0.4661(4) 0.6251(4) 0.0332(15) Uani 1 1 d . U . . .
H01Y H 0.6035 0.4411 0.6147 0.040 Uiso 1 1 calc R . . . .
C01Z C 0.4669(4) 0.7824(4) 0.7126(4) 0.0429(19) Uani 1 1 d . U . . .
H01Z H 0.4484 0.7432 0.7035 0.051 Uiso 1 1 calc R . . . .
C02A C 0.6880(5) 0.5714(4) 0.6608(4) 0.0419(16) Uani 1 1 d . U . . .
H02A H 0.6530 0.5912 0.6396 0.050 Uiso 1 1 calc R . . . .
C02B C 0.2033(5) 0.4620(5) 0.5176(5) 0.048(2) Uani 1 1 d . U . . .
H02B H 0.2014 0.4925 0.4838 0.058 Uiso 1 1 calc R . . . .
C02C C 0.4635(5) 0.8295(4) 0.6641(5) 0.045(2) Uani 1 1 d . U . . .
H02C H 0.4421 0.8223 0.6232 0.053 Uiso 1 1 calc R . . . .
C02D C 0.7518(5) 0.5860(5) 0.6430(5) 0.0475(18) Uani 1 1 d . U . . .
H02D H 0.7597 0.6163 0.6102 0.057 Uiso 1 1 calc R . . . .
C02F C 0.2602(5) 0.1643(4) 0.6775(5) 0.0457(18) Uani 1 1 d . U . . .
H02F H 0.2704 0.1383 0.6412 0.055 Uiso 1 1 calc R . . . .
C02G C 0.1883(5) 0.8415(5) 0.8040(5) 0.050(2) Uani 1 1 d . U . . .
H02G H 0.1532 0.8456 0.8329 0.060 Uiso 1 1 calc R . . . .
C02H C 0.4877(4) 0.9380(4) 0.6272(5) 0.0452(19) Uani 1 1 d . U . . .
H02H H 0.4669 0.9286 0.5864 0.054 Uiso 1 1 calc R . . . .
C02I C 0.2309(4) 0.2418(4) 0.7862(5) 0.0472(19) Uani 1 1 d . U . . .
H02I H 0.2210 0.2677 0.8226 0.057 Uiso 1 1 calc R . . . .
C02J C 0.2625(5) 0.8625(4) 0.9009(5) 0.0477(19) Uani 1 1 d . U . . .
H02J H 0.2265 0.8650 0.9287 0.057 Uiso 1 1 calc R . . . .
C02K C 0.0294(5) 0.6402(4) 0.6811(5) 0.0484(16) Uani 1 1 d . U . . .
H02E H -0.0107 0.6172 0.6728 0.058 Uiso 1 1 calc R . . . .
H02K H 0.0532 0.6410 0.6391 0.058 Uiso 1 1 calc R . . . .
C02L C 0.0980(5) 0.1840(5) 0.5098(6) 0.062(3) Uani 1 1 d . U . . .
H02L H 0.0604 0.1607 0.5019 0.075 Uiso 1 1 calc R . . . .
C02M C 0.1977(5) 0.1682(4) 0.7004(5) 0.0457(17) Uani 1 1 d . U . . .
C02N C 0.0959(5) 0.2371(4) 0.5510(5) 0.050(2) Uani 1 1 d . U . . .
H02N H 0.0571 0.2493 0.5708 0.061 Uiso 1 1 calc R . . . .
C02O C 0.1624(5) 0.4138(5) 0.5254(5) 0.055(2) Uani 1 1 d . U . . .
H02O H 0.1270 0.4036 0.4980 0.066 Uiso 1 1 calc R . . . .
C02P C 0.7926(5) 0.5101(5) 0.7229(5) 0.053(2) Uani 1 1 d . U . . .
H02P H 0.8273 0.4889 0.7431 0.064 Uiso 1 1 calc R . . . .
C02Q C 0.0429(4) 0.5676(4) 0.7815(5) 0.047(2) Uani 1 1 d . U . . .
H02Q H -0.0009 0.5597 0.7890 0.056 Uiso 1 1 calc R . . . .
C02S C 0.0131(5) 0.7058(4) 0.7000(5) 0.051(2) Uani 1 1 d . U . . .
C02T C 0.0215(5) 0.7301(5) 0.7636(5) 0.056(2) Uani 1 1 d . U . . .
H02T H 0.0395 0.7046 0.7971 0.067 Uiso 1 1 calc R . . . .
C02U C 0.1818(5) 0.2081(4) 0.7537(5) 0.053(2) Uani 1 1 d . U . . .
H02U H 0.1389 0.2121 0.7674 0.064 Uiso 1 1 calc R . . . .
C02V C 0.2093(5) 0.2529(5) 0.5322(5) 0.055(2) Uani 1 1 d . U . . .
H02V H 0.2469 0.2765 0.5392 0.066 Uiso 1 1 calc R . . . .
C02W C 0.8035(5) 0.5548(5) 0.6748(5) 0.0519(19) Uani 1 1 d . U . . .
C02X C 0.1565(5) 0.1654(5) 0.4803(5) 0.058(2) Uani 1 1 d . U . . .
C02Y C 0.0044(5) 0.7905(5) 0.7797(6) 0.058(2) Uani 1 1 d . U . . .
H02Y H 0.0147 0.8071 0.8220 0.070 Uiso 1 1 calc R . . . .
F02Z F 0.0829(6) 0.7247(6) 0.4239(6) 0.071(2) Uani 0.530(5) 1 d . U P A 1
F03B F 0.1619(6) 0.8428(6) 0.4678(6) 0.076(2) Uani 0.530(5) 1 d . U P A 1
C03C C -0.0374(10) 0.8021(7) 0.6703(8) 0.138(8) Uani 1 1 d . U . . .
H03C H -0.0576 0.8273 0.6378 0.166 Uiso 1 1 calc R . . . .
F03D F 0.0984(6) 0.7763(6) 0.5219(6) 0.078(2) Uani 0.530(5) 1 d . U P A 1
C010 C 0.3320(4) 0.6111(3) 0.5844(4) 0.0292(13) Uani 1 1 d . U . . .
C011 C 0.4204(4) 0.6561(3) 0.8201(4) 0.0267(13) Uani 1 1 d . U . . .
C013 C 0.3415(4) 0.5372(3) 0.8468(4) 0.0263(14) Uani 1 1 d . U . . .
H013 H 0.3844 0.5302 0.8601 0.032 Uiso 1 1 calc R . . . .
C014 C 0.5046(4) 0.5350(3) 0.6802(4) 0.0273(13) Uani 1 1 d . U . . .
C015 C 0.2603(4) 0.7012(4) 0.6092(4) 0.0325(14) Uani 1 1 d . U . . .
C016 C 0.3160(4) 0.3777(3) 0.8005(4) 0.0274(14) Uani 1 1 d . U . . .
C017 C 0.2917(4) 0.8283(4) 0.7184(4) 0.0376(15) Uani 1 1 d . U . . .
H017 H 0.3269 0.8236 0.6897 0.045 Uiso 1 1 calc R . . . .
C018 C 0.2949(4) 0.2370(4) 0.7645(4) 0.0347(14) Uani 1 1 d . U . . .
C019 C 0.3945(4) 0.5941(3) 0.6004(4) 0.0281(14) Uani 1 1 d . U . . .
H019 H 0.4264 0.6246 0.6074 0.034 Uiso 1 1 calc R . . . .
C020 C 0.7309(4) 0.4970(4) 0.7412(5) 0.0406(15) Uani 1 1 d . U . . .
H020 H 0.7239 0.4673 0.7749 0.049 Uiso 1 1 calc R . . . .
C021 C 0.3963(4) 0.7411(4) 0.8838(4) 0.0343(16) Uani 1 1 d . U . . .
H021 H 0.4008 0.7799 0.9054 0.041 Uiso 1 1 calc R . . . .
C022 C 0.2178(4) 0.8097(4) 0.6198(4) 0.0385(13) Uani 1 1 d . U . . .
H02M H 0.1738 0.7942 0.6132 0.046 Uiso 1 1 calc R . . . .
H02R H 0.2219 0.8488 0.5947 0.046 Uiso 1 1 calc R . . . .
C023 C 0.6111(4) 0.5110(4) 0.7349(4) 0.0370(13) Uani 1 1 d . U . . .
H02S H 0.6124 0.4714 0.7593 0.044 Uiso 1 1 calc R . . . .
H02W H 0.5972 0.5435 0.7662 0.044 Uiso 1 1 calc R . . . .
C024 C 0.3195(4) 0.7774(4) 0.5583(4) 0.0353(15) Uani 1 1 d . U . . .
H024 H 0.3320 0.8170 0.5432 0.042 Uiso 1 1 calc R . . . .
C025 C 0.5045(4) 0.7399(4) 0.8259(4) 0.0357(13) Uani 1 1 d . U . . .
H02X H 0.5323 0.7073 0.8077 0.043 Uiso 1 1 calc R . . . .
H02Z H 0.5252 0.7564 0.8665 0.043 Uiso 1 1 calc R . . . .
C026 C 0.1776(5) 0.8285(4) 0.7352(5) 0.0464(18) Uani 1 1 d . U . . .
H026 H 0.1355 0.8240 0.7183 0.056 Uiso 1 1 calc R . . . .
C027 C 0.1505(5) 0.3267(4) 0.6099(5) 0.0439(15) Uani 1 1 d . U . . .
H02 H 0.1057 0.3374 0.6192 0.053 Uiso 1 1 calc R . . . .
H H 0.1713 0.3147 0.6522 0.053 Uiso 1 1 calc R . . . .
C028 C 0.2503(5) 0.8482(4) 0.8287(4) 0.0393(15) Uani 1 1 d . U . . .
C029 C 0.3505(4) 0.2654(4) 0.8017(4) 0.0347(14) Uani 1 1 d . U . . .
H0AA H 0.3640 0.2361 0.8368 0.042 Uiso 1 1 calc R . . . .
HA H 0.3863 0.2695 0.7706 0.042 Uiso 1 1 calc R . . . .
C030 C 0.2112(6) 0.2003(5) 0.4926(5) 0.064(2) Uani 1 1 d . U . . .
H030 H 0.2504 0.1880 0.4737 0.077 Uiso 1 1 calc R . . . .
C031 C 0.1479(5) 0.1265(5) 0.6707(6) 0.059(2) Uani 1 1 d . U . . .
H031 H 0.1593 0.1035 0.6326 0.071 Uiso 1 1 calc R . . . .
F032 F 0.1450(6) 0.7950(6) 0.3726(6) 0.070(2) Uani 0.530(5) 1 d . U P A 1
C033 C 0.1622(7) 0.1090(6) 0.4376(7) 0.088(3) Uani 1 1 d . U . . .
H033 H 0.2024 0.0986 0.4200 0.106 Uiso 1 1 calc R . . . .
F034 F 0.1861(6) 0.7493(6) 0.4611(6) 0.075(2) Uani 0.530(5) 1 d . U P A 1
C035 C -0.0276(8) 0.8260(6) 0.7334(7) 0.101(4) Uani 1 1 d . U . . .
C036 C 0.8708(6) 0.5700(7) 0.6570(6) 0.074(3) Uani 1 1 d . U . . .
H036 H 0.9037 0.5453 0.6758 0.089 Uiso 1 1 calc R . . . .
C037 C -0.0182(8) 0.7414(6) 0.6525(7) 0.100(5) Uani 1 1 d . U . . .
H037 H -0.0265 0.7256 0.6094 0.120 Uiso 1 1 calc R . . . .
O038 O 0.1159(5) 0.0758(5) 0.4249(6) 0.122(4) Uani 1 1 d . U . . .
F039 F 0.0598(6) 0.8251(6) 0.4354(6) 0.076(2) Uani 0.530(5) 1 d . U P A 1
F03E F 0.1236(8) 0.6144(9) 0.5220(8) 0.105(3) Uani 0.470(5) 1 d . U P A 2
F03C F 0.0497(9) 0.5537(10) 0.5168(9) 0.119(3) Uani 0.470(5) 1 d . U P A 2
F0 F 0.1056(9) 0.5631(10) 0.4279(9) 0.117(3) Uani 0.470(5) 1 d . U P A 2
F1 F 0.0076(9) 0.5801(11) 0.4217(9) 0.123(3) Uani 0.470(5) 1 d . U P A 2
F02{ F 0.0755(9) 0.6620(11) 0.4233(9) 0.119(3) Uani 0.470(5) 1 d . U P A 2
F2 F 0.0078(9) 0.6326(10) 0.5051(9) 0.119(3) Uani 0.470(5) 1 d . U P A 2
P0 P 0.0624(5) 0.6013(6) 0.4717(5) 0.113(3) Uani 0.470(5) 1 d . U P A 2
C2 C -0.0531(10) 0.8885(7) 0.7512(8) 0.115(4) Uani 1 1 d . U . . .
O3 O -0.0388(12) 0.9177(8) 0.8037(10) 0.108(7) Uani 0.498(16) 1 d . U P B 1
O3A O -0.1185(12) 0.9013(9) 0.7268(10) 0.118(6) Uani 0.502(16) 1 d . U P B 2

loop_
_atom_site_aniso_label
_atom_site_aniso_U_11
_atom_site_aniso_U_22
_atom_site_aniso_U_33
_atom_site_aniso_U_23
_atom_site_aniso_U_13
_atom_site_aniso_U_12
Ag01 0.0333(3) 0.0274(3) 0.0269(3) -0.0067(2) -0.0001(2) 0.0002(3)
Ag02 0.0369(4) 0.0215(3) 0.0354(3) -0.0016(2) -0.0015(3) 0.0006(3)
Ag03 0.0373(4) 0.0258(3) 0.0361(4) 0.0032(3) -0.0060(3) 0.0028(3)
P004 0.0567(13) 0.0270(10) 0.0364(11) -0.0092(8) -0.0118(9) -0.0023(9)
P005 0.0691(15) 0.0402(12) 0.0617(15) 0.0195(10) 0.0100(11) 0.0023(11)
F006 0.066(2) 0.038(2) 0.0419(16) -0.0073(13) -0.0087(14) -0.0048(17)
F007 0.062(2) 0.0338(14) 0.042(2) -0.0062(12) -0.0125(17) -0.0053(13)
F009 0.0623(17) 0.041(2) 0.049(2) -0.0154(17) -0.0134(14) 0.0003(14)
F00A 0.0637(17) 0.039(2) 0.046(2) -0.0066(16) -0.0137(14) -0.0072(14)
F00B 0.071(2) 0.055(2) 0.0475(16) -0.0173(14) -0.0085(15) -0.0037(18)
F00C 0.083(3) 0.0350(15) 0.057(2) -0.0101(13) -0.0209(19) -0.0025(14)
F00D 0.081(3) 0.048(2) 0.063(2) 0.0174(17) 0.0093(18) 0.0028(18)
F00E 0.072(2) 0.052(2) 0.066(2) 0.0226(18) 0.0095(17) 0.0040(16)
F00R 0.079(2) 0.062(3) 0.076(3) 0.0223(19) 0.0147(17) 0.0001(17)
F00V 0.091(3) 0.059(2) 0.070(2) 0.0158(16) 0.0080(19) -0.0044(18)
F00Y 0.077(3) 0.066(2) 0.085(2) 0.0322(18) 0.0125(19) 0.0059(19)
F012 0.092(3) 0.056(2) 0.083(2) 0.0096(17) 0.0170(19) -0.0030(18)
O00H 0.039(3) 0.039(2) 0.073(4) 0.002(2) -0.003(3) -0.007(2)
O00J 0.062(3) 0.043(3) 0.038(3) -0.001(2) 0.007(2) -0.007(3)
O01M 0.063(3) 0.074(5) 0.108(6) -0.016(4) 0.010(3) -0.020(3)
O01U 0.077(4) 0.124(6) 0.061(4) 0.011(4) -0.014(3) -0.033(4)
P008 0.064(3) 0.081(3) 0.050(2) -0.007(2) -0.013(2) -0.016(2)
N00F 0.0333(16) 0.0227(15) 0.023(2) 0.0000(15) -0.0009(14) 0.0024(12)
N00G 0.0369(16) 0.020(2) 0.0249(19) -0.0016(16) 0.0020(13) -0.0014(13)
N00I 0.0406(19) 0.0253(14) 0.027(3) -0.0028(13) -0.0059(17) 0.0000(12)
N00K 0.031(3) 0.0218(14) 0.0308(18) 0.0016(12) 0.0024(17) 0.0035(13)
N00L 0.046(2) 0.0257(16) 0.030(2) -0.0015(14) -0.0013(18) 0.0022(13)
N00M 0.040(2) 0.0305(18) 0.033(2) -0.0035(15) -0.0020(16) -0.0016(15)
N00N 0.0315(15) 0.022(2) 0.041(2) -0.0004(18) -0.0010(13) 0.0038(12)
N00O 0.0380(19) 0.0291(17) 0.033(3) -0.0071(16) 0.0031(17) -0.0023(14)
N00P 0.034(3) 0.0234(15) 0.0354(19) 0.0031(12) 0.0042(18) 0.0042(14)
N00Q 0.0383(17) 0.029(3) 0.030(2) -0.0053(18) 0.0010(14) 0.0016(15)
N00S 0.043(2) 0.042(2) 0.036(2) -0.0022(17) -0.0035(18) -0.0081(18)
C00U 0.0322(17) 0.0212(19) 0.028(4) 0.0011(18) 0.0003(17) 0.0036(13)
C00W 0.0386(17) 0.024(2) 0.026(4) -0.0023(18) -0.0003(17) -0.0014(14)
N00X 0.0333(17) 0.032(3) 0.060(3) 0.009(2) -0.0055(14) 0.0013(14)
C00T 0.0315(17) 0.0224(15) 0.019(3) -0.0010(14) 0.0026(16) 0.0031(12)
C00Z 0.0310(16) 0.0221(18) 0.030(3) -0.0011(16) 0.0022(15) 0.0039(12)
C01A 0.0301(19) 0.0220(14) 0.026(3) 0.0006(13) 0.0038(18) 0.0037(12)
C01B 0.034(3) 0.028(2) 0.037(2) -0.0110(16) 0.007(2) 0.0004(19)
C01C 0.0388(18) 0.0275(16) 0.029(4) -0.0027(16) -0.0014(17) -0.0004(13)
C01D 0.0373(16) 0.0234(17) 0.021(3) -0.0022(16) 0.0018(15) -0.0004(12)
C01E 0.037(4) 0.028(2) 0.043(3) -0.0100(17) 0.002(2) 0.000(2)
C01F 0.0309(19) 0.0218(18) 0.035(4) -0.0001(17) 0.0016(19) 0.0035(13)
C01G 0.040(2) 0.032(2) 0.0342(19) -0.0019(18) -0.0025(18) -0.002(2)
C01H 0.045(3) 0.037(4) 0.049(3) -0.005(3) 0.007(2) -0.001(2)
C01I 0.037(2) 0.026(2) 0.028(3) -0.004(2) 0.002(2) 0.0011(15)
C01J 0.029(4) 0.034(2) 0.044(2) -0.0070(17) 0.006(2) -0.003(2)
C01K 0.049(4) 0.0258(19) 0.035(2) 0.0016(15) -0.005(2) 0.009(2)
C01L 0.039(2) 0.0272(16) 0.026(4) -0.0034(15) -0.003(2) 0.0000(13)
C01N 0.0320(19) 0.032(3) 0.056(3) 0.008(3) 0.0023(17) 0.0041(17)
C01O 0.0420(19) 0.029(3) 0.038(3) -0.013(2) -0.0012(16) 0.0014(16)
C01P 0.0336(16) 0.023(3) 0.041(2) 0.000(2) -0.0041(14) 0.0019(14)
C01Q 0.037(4) 0.029(2) 0.046(2) -0.0079(18) 0.002(2) -0.001(2)
C01R 0.052(2) 0.020(3) 0.036(2) 0.0031(18) 0.0041(16) 0.004(2)
C01S 0.049(3) 0.043(2) 0.037(3) -0.004(2) 0.001(2) -0.005(2)
C01T 0.038(2) 0.024(3) 0.029(2) -0.004(2) 0.0023(17) 0.0001(19)
C01V 0.053(3) 0.029(4) 0.032(2) 0.005(2) 0.0068(17) -0.002(2)
C01W 0.046(2) 0.0254(18) 0.031(3) -0.0037(17) -0.001(2) -0.0007(15)
C01X 0.048(4) 0.0254(19) 0.037(2) 0.0020(15) -0.003(2) 0.009(2)
C01Y 0.038(2) 0.030(3) 0.031(2) -0.006(2) 0.0015(17) 0.002(2)
C01Z 0.052(4) 0.036(2) 0.040(2) -0.0059(18) -0.001(3) -0.012(2)
C02A 0.047(2) 0.036(3) 0.042(3) -0.008(3) -0.005(2) -0.004(2)
C02B 0.050(3) 0.051(3) 0.043(3) 0.008(3) -0.013(3) -0.013(3)
C02C 0.052(5) 0.039(2) 0.043(3) -0.0033(19) -0.003(3) -0.013(2)
C02D 0.049(2) 0.050(4) 0.044(3) -0.010(3) -0.004(2) -0.010(2)
C02F 0.051(2) 0.034(3) 0.052(3) 0.001(3) 0.001(2) -0.003(2)
C02G 0.055(3) 0.056(6) 0.041(2) -0.005(2) 0.0091(17) -0.004(2)
C02H 0.041(5) 0.040(2) 0.054(3) 0.002(2) 0.001(3) -0.008(2)
C02I 0.043(2) 0.038(4) 0.060(4) -0.004(3) 0.010(2) -0.0031(19)
C02J 0.060(3) 0.048(5) 0.036(2) -0.001(2) 0.0103(19) -0.008(3)
C02K 0.037(3) 0.043(2) 0.065(3) 0.013(2) -0.007(2) 0.006(2)
C02L 0.063(3) 0.051(3) 0.073(5) -0.023(4) -0.005(3) 0.002(2)
C02M 0.051(2) 0.030(3) 0.056(3) 0.007(3) 0.002(2) -0.001(2)
C02N 0.049(3) 0.045(3) 0.058(5) -0.013(3) 0.002(2) -0.004(2)
C02O 0.057(3) 0.058(3) 0.049(3) 0.010(3) -0.017(3) -0.021(3)
C02P 0.045(2) 0.062(4) 0.053(4) -0.006(3) -0.002(2) 0.002(2)
C02Q 0.0341(19) 0.039(4) 0.067(3) 0.015(3) -0.0024(16) 0.0026(17)
C02S 0.048(5) 0.042(2) 0.063(3) 0.016(2) 0.001(3) 0.008(2)
C02T 0.061(6) 0.042(3) 0.065(3) 0.015(2) -0.003(3) 0.010(3)
C02U 0.047(3) 0.044(4) 0.068(4) -0.006(3) 0.006(2) -0.007(2)
C02V 0.053(3) 0.066(4) 0.047(5) -0.011(3) 0.005(2) 0.000(2)
C02W 0.051(2) 0.058(4) 0.046(4) -0.010(3) -0.006(2) -0.004(2)
C02X 0.064(3) 0.061(3) 0.049(4) -0.008(3) -0.010(3) 0.014(2)
C02Y 0.070(6) 0.040(3) 0.064(3) 0.020(2) 0.011(3) 0.009(3)
F02Z 0.070(4) 0.086(3) 0.056(4) -0.006(3) -0.012(3) -0.018(3)
F03B 0.073(4) 0.090(3) 0.066(4) -0.009(3) -0.012(3) -0.019(3)
C03C 0.248(18) 0.080(4) 0.086(4) -0.002(3) -0.047(7) 0.093(8)
F03D 0.077(4) 0.098(4) 0.059(3) -0.008(2) -0.009(2) -0.018(3)
C010 0.0397(19) 0.0255(15) 0.022(3) -0.0029(14) -0.0026(17) 0.0004(12)
C011 0.0334(18) 0.0252(17) 0.022(3) -0.0012(18) -0.0017(17) 0.0015(14)
C013 0.031(2) 0.0225(15) 0.026(4) 0.0005(14) 0.003(2) 0.0035(13)
C014 0.0368(18) 0.021(2) 0.0239(19) -0.0011(18) 0.0027(14) -0.0017(16)
C015 0.042(2) 0.0259(16) 0.030(3) -0.0015(15) -0.004(2) 0.0015(13)
C016 0.028(3) 0.0224(16) 0.0323(16) 0.0008(12) 0.0038(17) 0.0021(16)
C017 0.051(3) 0.029(4) 0.033(2) 0.005(2) 0.0061(17) 0.003(2)
C018 0.043(2) 0.021(3) 0.041(3) 0.007(2) 0.0053(18) 0.0002(18)
C019 0.039(2) 0.0233(18) 0.022(4) -0.0024(16) -0.0017(19) -0.0005(13)
C020 0.044(2) 0.035(3) 0.042(3) -0.014(3) -0.0040(19) 0.0047(19)
C021 0.040(2) 0.029(2) 0.034(3) -0.007(2) 0.005(2) -0.0021(17)
C022 0.051(3) 0.027(2) 0.037(2) 0.0013(17) 0.0036(17) 0.005(2)
C023 0.0422(19) 0.034(3) 0.035(2) -0.0070(19) -0.0031(15) 0.0033(17)
C024 0.049(2) 0.0255(18) 0.031(3) -0.0025(17) 0.000(2) 0.0003(15)
C025 0.039(2) 0.030(2) 0.039(3) -0.0099(18) 0.0050(17) -0.0027(16)
C026 0.054(3) 0.045(5) 0.041(2) -0.004(2) 0.0068(17) 0.001(2)
C027 0.048(3) 0.043(2) 0.041(3) -0.0043(17) 0.004(2) -0.0087(19)
C028 0.055(3) 0.028(4) 0.035(2) 0.0024(19) 0.0100(17) -0.004(2)
C029 0.040(3) 0.0236(19) 0.041(3) 0.0012(18) 0.008(2) 0.0034(16)
C030 0.066(3) 0.072(4) 0.053(5) -0.018(4) -0.004(3) 0.009(2)
C031 0.058(3) 0.044(4) 0.075(4) -0.001(4) -0.002(3) -0.009(3)
F032 0.067(4) 0.088(4) 0.056(3) -0.006(2) -0.012(2) -0.018(3)
C033 0.086(4) 0.084(4) 0.093(7) -0.042(5) -0.021(4) 0.023(3)
F034 0.071(3) 0.094(4) 0.059(4) -0.008(3) -0.014(2) -0.012(3)
C035 0.164(10) 0.063(3) 0.076(4) 0.010(3) -0.019(5) 0.053(5)
C036 0.052(3) 0.110(6) 0.061(5) 0.007(5) -0.005(2) -0.012(2)
C037 0.156(12) 0.068(3) 0.075(4) 0.005(3) -0.030(5) 0.058(5)
O038 0.096(5) 0.100(5) 0.171(9) -0.065(6) -0.028(5) 0.017(4)
F039 0.070(3) 0.091(4) 0.067(4) -0.008(3) -0.010(2) -0.014(3)
F03E 0.092(5) 0.146(7) 0.078(5) 0.032(4) 0.019(3) 0.029(4)
F03C 0.105(5) 0.163(7) 0.092(5) 0.035(4) 0.014(3) 0.022(4)
F0 0.103(5) 0.160(7) 0.087(5) 0.031(4) 0.014(3) 0.025(4)
F1 0.104(5) 0.172(7) 0.094(5) 0.032(4) 0.011(3) 0.023(4)
F02{ 0.106(6) 0.162(7) 0.089(5) 0.036(4) 0.016(4) 0.027(4)
F2 0.099(5) 0.166(7) 0.091(5) 0.035(4) 0.015(3) 0.027(4)
P0 0.096(5) 0.159(6) 0.085(4) 0.034(4) 0.014(3) 0.026(4)
C2 0.186(9) 0.068(4) 0.091(6) 0.005(4) -0.020(6) 0.064(5)
O3 0.183(16) 0.059(6) 0.080(7) 0.014(5) -0.006(8) 0.044(8)
O3A 0.181(9) 0.075(9) 0.097(13) 0.019(7) -0.016(7) 0.062(6)

loop_
_atom_type_symbol
_atom_type_description
_atom_type_scat_dispersion_real
_atom_type_scat_dispersion_imag
_atom_type_scat_source
C C 0.0033 0.0016 'International Tables Vol C Tables 4.2.6.8 and 6.1.1.4'
H H 0.0000 0.0000 'International Tables Vol C Tables 4.2.6.8 and 6.1.1.4'
Ag Ag -0.8971 1.1015 'International Tables Vol C Tables 4.2.6.8 and 6.1.1.4'
F F 0.0171 0.0103 'International Tables Vol C Tables 4.2.6.8 and 6.1.1.4'
N N 0.0061 0.0033 'International Tables Vol C Tables 4.2.6.8 and 6.1.1.4'
O O 0.0106 0.0060 'International Tables Vol C Tables 4.2.6.8 and 6.1.1.4'
P P 0.1023 0.0942 'International Tables Vol C Tables 4.2.6.8 and 6.1.1.4'

loop_
_geom_angle_atom_site_label_1
_geom_angle_atom_site_label_2
_geom_angle_atom_site_label_3
_geom_angle
C011 Ag01 C014 175.9(3)
C01G Ag02 C016 173.6(3)
C01P Ag03 C015 177.0(3)
F006 P004 F009 88.7(3)
F006 P004 F00A 90.8(3)
F006 P004 F00C 90.2(3)
F007 P004 F006 89.9(3)
F007 P004 F009 89.8(3)
F007 P004 F00A 90.5(3)
F007 P004 F00C 179.1(3)
F00A P004 F009 179.4(3)
F00A P004 F00C 90.3(3)
F00B P004 F006 179.2(4)
F00B P004 F007 90.5(3)
F00B P004 F009 90.6(3)
F00B P004 F00A 89.9(3)
F00B P004 F00C 89.4(3)
F00C P004 F009 89.4(3)
F00E P005 F00D 90.1(3)
F00E P005 F00V 89.5(4)
F00R P005 F00D 89.0(3)
F00R P005 F00E 178.6(4)
F00R P005 F00V 91.5(4)
F00R P005 F00Y 91.0(4)
F00R P005 F012 90.4(4)
F00V P005 F00D 89.5(3)
F00Y P005 F00D 179.2(4)
F00Y P005 F00E 90.0(3)
F00Y P005 F00V 89.7(4)
F012 P005 F00D 89.4(4)
F012 P005 F00E 88.7(4)
F012 P005 F00V 177.8(4)
F012 P005 F00Y 91.4(4)
F03B P008 F02Z 179.3(9)
F03B P008 F03D 90.9(7)
F03B P008 F032 90.8(7)
F03B P008 F034 85.2(7)
F03B P008 F039 93.1(8)
F03D P008 F02Z 89.0(7)
F032 P008 F02Z 89.3(7)
F032 P008 F03D 177.7(7)
F032 P008 F039 92.9(7)
F034 P008 F02Z 94.2(7)
F034 P008 F03D 92.2(7)
F034 P008 F032 89.5(7)
F034 P008 F039 177.1(7)
F039 P008 F02Z 87.5(7)
F039 P008 F03D 85.5(7)
C01I N00F C00T 123.3(6)
C011 N00F C00T 124.5(6)
C011 N00F C01I 112.1(6)
C01T N00G C01D 127.0(6)
C014 N00G C01D 123.0(6)
C014 N00G C01T 109.9(6)
C01W N00I C010 124.2(7)
C015 N00I C01W 112.2(6)
C015 N00I C010 123.6(7)
C01K N00K C01A 123.0(6)
C016 N00K C01A 125.2(6)
C016 N00K C01K 111.8(6)
C015 N00L C022 121.7(7)
C015 N00L C024 112.7(7)
C024 N00L C022 125.0(7)
C01G N00M C01C 123.6(7)
C01G N00M C02B 111.7(7)
C02B N00M C01C 124.5(7)
C00Z N00N C01N 125.0(7)
C01P N00N C00Z 123.4(7)
C01P N00N C01N 111.6(7)
C011 N00O C021 111.3(7)
C011 N00O C025 124.0(7)
C021 N00O C025 124.7(7)
C01X N00P C029 123.1(7)
C016 N00P C01X 111.9(6)
C016 N00P C029 124.1(7)
C01Y N00Q C023 124.7(7)
C014 N00Q C01Y 111.1(7)
C014 N00Q C023 123.9(6)
C01G N00S C02O 112.2(7)
C01G N00S C027 124.3(7)
C02O N00S C027 123.5(7)
C00T C00U C00Z 119.4(7)
C01C C00W C01D 119.0(7)
C01P N00X C02K 122.0(7)
C01P N00X C02Q 113.0(7)
C02Q N00X C02K 125.0(7)
C00U C00T N00F 118.9(6)
C00U C00T C013 122.0(7)
C013 C00T N00F 119.1(7)
C00U C00Z N00N 119.7(7)
C00U C00Z C01F 120.4(7)
C01F C00Z N00N 119.9(7)
C01F C01A N00K 118.5(7)
C013 C01A N00K 119.6(7)
C013 C01A C01F 121.9(7)
C01E C01B C025 120.0(7)
C01Z C01B C01E 118.7(8)
C01Z C01B C025 121.1(7)
C00W C01C N00M 121.9(7)
C00W C01C C01L 121.9(8)
C01L C01C N00M 116.2(7)
C00W C01D N00G 119.7(7)
C019 C01D N00G 119.2(7)
C019 C01D C00W 121.1(7)
C01Q C01E C01B 120.0(8)
C01A C01F C00Z 118.5(7)
N00M C01G Ag02 129.3(6)
N00M C01G N00S 102.8(7)
N00S C01G Ag02 126.8(6)
C018 C01H C02F 122.5(9)
C021 C01I N00F 105.2(7)
C01Q C01J C02C 118.5(8)
C01Q C01J C02H 122.1(8)
C02C C01J C02H 119.4(8)
C01X C01K N00K 104.7(7)
C01C C01L C010 117.4(8)
C02Q C01N N00N 105.1(8)
C02A C01O C023 121.1(8)
C020 C01O C02A 119.2(8)
C020 C01O C023 119.7(8)
N00N C01P Ag03 128.0(6)
N00X C01P Ag03 128.8(6)
N00X C01P N00N 103.2(7)
C01E C01Q C01J 122.1(8)
C017 C01R C022 120.3(8)
C026 C01R C017 120.2(8)
C026 C01R C022 119.5(8)
C02N C01S C02V 119.9(9)
C02N C01S C027 119.2(8)
C02V C01S C027 120.7(9)
C01Y C01T N00G 107.0(7)
C028 C01V C017 119.5(9)
C024 C01W N00I 105.7(7)
C01K C01X N00P 107.9(7)
C01T C01Y N00Q 107.3(7)
C02C C01Z C01B 121.2(8)
C02D C02A C01O 118.7(9)
C02O C02B N00M 107.2(8)
C01Z C02C C01J 119.5(8)
C02W C02D C02A 119.6(9)
C02M C02F C01H 118.5(9)
C028 C02G C026 120.1(9)
O00H C02H C01J 124.6(9)
C02U C02I C018 120.3(9)
O00J C02J C028 125.9(9)
N00X C02K C02S 114.8(8)
C02N C02L C02X 120.3(10)
C02F C02M C02U 121.0(9)
C02F C02M C031 118.9(9)
C02U C02M C031 120.0(9)
C01S C02N C02L 119.3(9)
C02B C02O N00S 106.0(8)
C020 C02P C02W 119.4(10)
C01N C02Q N00X 107.2(8)
C02T C02S C02K 124.1(9)
C037 C02S C02K 116.9(10)
C037 C02S C02T 118.6(10)
C02Y C02T C02S 122.5(10)
C02I C02U C02M 119.2(9)
C030 C02V C01S 120.5(10)
C02D C02W C036 120.2(10)
C02P C02W C02D 120.9(10)
C02P C02W C036 118.9(10)
C02L C02X C033 122.9(11)
C030 C02X C02L 118.9(10)
C030 C02X C033 118.2(11)
C035 C02Y C02T 119.2(12)
C035 C03C C037 122.5(12)
C01L C010 N00I 118.5(7)
C019 C010 N00I 119.4(7)
C019 C010 C01L 122.0(7)
N00F C011 Ag01 127.7(5)
N00O C011 Ag01 128.7(6)
N00O C011 N00F 103.6(6)
C01A C013 C00T 117.8(7)
N00G C014 Ag01 125.8(6)
N00Q C014 Ag01 129.4(6)
N00Q C014 N00G 104.6(6)
N00I C015 Ag03 127.6(6)
N00L C015 Ag03 129.2(6)
N00L C015 N00I 102.8(7)
N00K C016 Ag02 124.8(5)
N00K C016 N00P 103.7(6)
N00P C016 Ag02 131.6(6)
C01R C017 C01V 120.3(8)
C01H C018 C02I 118.3(8)
C01H C018 C029 118.4(8)
C02I C018 C029 123.0(8)
C010 C019 C01D 118.6(7)
C02P C020 C01O 122.2(9)
C01I C021 N00O 107.8(7)
N00L C022 C01R 111.9(7)
N00Q C023 C01O 113.7(7)
C01W C024 N00L 106.6(7)
N00O C025 C01B 112.2(7)
C01R C026 C02G 119.6(9)
N00S C027 C01S 112.2(7)
C01V C028 C02J 118.8(9)
C02G C028 C01V 120.2(8)
C02G C028 C02J 121.0(8)
N00P C029 C018 117.3(7)
C02V C030 C02X 121.1(11)
O01M C031 C02M 125.3(11)
O038 C033 C02X 121.8(13)
C02Y C035 C03C 118.8(12)
C02Y C035 C2 120.8(13)
C03C C035 C2 120.4(12)
O01U C036 C02W 124.7(12)
C02S C037 C03C 118.1(13)
F03E P0 F02{ 95.3(11)
F03C P0 F03E 83.0(11)
F03C P0 F0 95.6(13)
F03C P0 F1 93.4(13)
F03C P0 F02{ 175.0(14)
F03C P0 F2 83.6(12)
F0 P0 F03E 89.2(11)
F0 P0 F1 84.6(12)
F0 P0 F02{ 89.1(11)
F1 P0 F03E 172.6(13)
F1 P0 F02{ 88.7(11)
F2 P0 F03E 103.8(12)
F2 P0 F0 166.7(15)
F2 P0 F1 82.2(12)
F2 P0 F02{ 92.3(12)
O3 C2 C035 124.6(15)
O3A C2 C035 114.9(17)

loop_
_geom_bond_atom_site_label_1
_geom_bond_atom_site_label_2
_geom_bond_distance
Ag01 C011 2.081(7)
Ag01 C014 2.088(7)
Ag02 C01G 2.064(8)
Ag02 C016 2.075(8)
Ag03 C01P 2.054(8)
Ag03 C015 2.059(8)
P004 F006 1.587(6)
P004 F007 1.584(5)
P004 F009 1.608(6)
P004 F00A 1.586(6)
P004 F00B 1.583(6)
P004 F00C 1.591(6)
P005 F00D 1.603(6)
P005 F00E 1.589(7)
P005 F00R 1.584(7)
P005 F00V 1.591(7)
P005 F00Y 1.588(7)
P005 F012 1.586(7)
O00H C02H 1.195(10)
O00J C02J 1.193(11)
O01M C031 1.188(12)
O01U C036 1.216(14)
P008 F02Z 1.607(13)
P008 F03B 1.496(13)
P008 F03D 1.597(13)
P008 F032 1.545(13)
P008 F034 1.532(14)
P008 F039 1.561(14)
N00F C00T 1.435(9)
N00F C01I 1.395(9)
N00F C011 1.354(10)
N00G C01D 1.416(10)
N00G C01T 1.395(10)
N00G C014 1.360(10)
N00I C01W 1.385(10)
N00I C010 1.436(10)
N00I C015 1.361(10)
N00K C01A 1.435(9)
N00K C01K 1.409(10)
N00K C016 1.342(10)
N00L C015 1.350(10)
N00L C022 1.476(10)
N00L C024 1.371(11)
N00M C01C 1.442(10)
N00M C01G 1.356(10)
N00M C02B 1.372(11)
N00N C00Z 1.399(10)
N00N C01N 1.416(11)
N00N C01P 1.365(10)
N00O C011 1.353(10)
N00O C021 1.381(10)
N00O C025 1.457(10)
N00P C01X 1.363(10)
N00P C016 1.349(9)
N00P C029 1.462(10)
N00Q C01Y 1.378(10)
N00Q C014 1.345(10)
N00Q C023 1.471(10)
N00S C01G 1.356(11)
N00S C02O 1.378(12)
N00S C027 1.464(11)
C00U C00T 1.366(10)
C00U C00Z 1.377(10)
C00W C01C 1.362(11)
C00W C01D 1.387(11)
N00X C01P 1.341(10)
N00X C02K 1.469(11)
N00X C02Q 1.378(11)
C00T C013 1.388(10)
C00Z C01F 1.392(10)
C01A C01F 1.391(11)
C01A C013 1.366(10)
C01B C01E 1.405(11)
C01B C01Z 1.389(12)
C01B C025 1.514(11)
C01C C01L 1.385(11)
C01D C019 1.375(10)
C01E C01Q 1.353(12)
C01H C02F 1.377(13)
C01H C018 1.376(12)
C01I C021 1.338(11)
C01J C01Q 1.392(12)
C01J C02C 1.403(11)
C01J C02H 1.452(12)
C01K C01X 1.338(11)
C01L C010 1.393(11)
C01N C02Q 1.344(12)
C01O C02A 1.401(12)
C01O C020 1.381(12)
C01O C023 1.491(12)
C01R C017 1.377(12)
C01R C022 1.497(12)
C01R C026 1.361(12)
C01S C02N 1.379(13)
C01S C02V 1.383(13)
C01S C027 1.506(12)
C01T C01Y 1.321(11)
C01V C017 1.392(12)
C01V C028 1.374(12)
C01W C024 1.354(11)
C01Z C02C 1.386(12)
C02A C02D 1.397(13)
C02B C02O 1.334(13)
C02D C02W 1.396(14)
C02F C02M 1.371(13)
C02G C026 1.405(13)
C02G C028 1.367(13)
C02I C02U 1.389(13)
C02I C018 1.392(12)
C02J C028 1.478(12)
C02K C02S 1.480(13)
C02L C02N 1.389(13)
C02L C02X 1.400(15)
C02M C02U 1.394(13)
C02M C031 1.470(14)
C02P C02W 1.363(14)
C02P C020 1.352(13)
C02S C02T 1.369(14)
C02S C037 1.363(14)
C02T C02Y 1.366(13)
C02V C030 1.363(14)
C02W C036 1.470(15)
C02X C030 1.367(15)
C02X C033 1.468(15)
C02Y C035 1.350(15)
C03C C035 1.361(19)
C03C C037 1.392(17)
C010 C019 1.370(11)
C018 C029 1.482(12)
C033 O038 1.207(15)
C035 C2 1.469(18)
F03E P0 1.62(2)
F03C P0 1.37(2)
F0 P0 1.49(2)
F1 P0 1.56(2)
F02{ P0 1.63(2)
F2 P0 1.47(2)
C2 O3 1.24(2)
C2 O3A 1.45(3)

loop_
_smtbx_masks_void_nr
_smtbx_masks_void_average_x
_smtbx_masks_void_average_y
_smtbx_masks_void_average_z
_smtbx_masks_void_volume
_smtbx_masks_void_count_electrons
1 0.000 0.000 0.500 213.1 33.5
2 0.000 0.500 0.000 213.1 33.5
3 0.121 -0.005 0.134 9.5 0.0
4 0.121 0.505 0.634 9.5 0.0
5 0.462 0.126 0.552 72.4 13.0
6 0.462 0.374 0.052 72.4 13.0
7 0.538 0.626 0.948 72.4 12.9
8 0.538 0.874 0.448 72.4 12.9
9 0.879 0.005 0.866 9.5 0.0
10 0.879 0.495 0.366 9.5 0.0
